data_4115959
loop_
_publ_author_name
'Laurance G. Beauvais'
'Matthew P. Shores'
'Jeffrey R. Long'

_publ_contact_author
;
        Jeffrey R. Long
        Department of Chemistry
        University of California, Berkeley
        United States of America
;
_publ_contact_author_email jlong@cchem.berkeley.edu
_publ_contact_author_fax '510 643-3832'
_publ_contact_author_phone '510 642-0860'
_publ_section_title
;
 Cyano-Bridged Re~6~Q~8~ (Q = S, Se) Cluster-Cobalt(II) Framework
 Materials: Versatile Solid Chemical Sensors
;
_journal_name_full 'Journal of the American Chemical Society'
_journal_page_first 2763
_journal_page_last 2772
_journal_paper_doi 10.1021/ja994186h
_journal_volume 122
_journal_year 2000
_chemical_compound_source synthetic
_chemical_formula_structural 'Co2[Re6S8(CN)6] 12H2O'
_chemical_formula_sum 'C6 H32 Co2 N6 O16 Re6 S8'
_chemical_formula_weight 1935.92
_chemical_name_systematic
;
 ?
;
_space_group_IT_number 14
_symmetry_cell_setting monoclinic
_symmetry_Int_Tables_number 14
_symmetry_space_group_name_Hall '-P 2yn'
_symmetry_space_group_name_H-M 'P 1 21/n 1'
_atom_sites_solution_hydrogens geom
_atom_sites_solution_primary direct
_atom_sites_solution_secondary difmap
_audit_creation_method SHELXL
_cell_angle_alpha 90.00
_cell_angle_beta 97.1170(10)
_cell_angle_gamma 90.00
_cell_formula_units_Z 2
_cell_length_a 9.7438(3)
_cell_length_b 16.3262(6)
_cell_length_c 12.3331(4)
_cell_measurement_temperature 173(2)
_cell_volume 1946.82(11)
_computing_data_collection
;
  SMART (Siemens, 1995), SAINT (Siemens, 1995)
;
_computing_data_reduction
;
  SAINT (Siemens, 1995), XPREP (Siemens, 1995)
;
_computing_structure_refinement 'SHELXL-93 (Sheldrick, 1993)'
_computing_structure_solution 'SHELXS-86 (Sheldrick, 1990)'
_diffrn_ambient_temperature 173(2)
_diffrn_radiation_monochromator graphite
_diffrn_radiation_source 'fine-focus sealed tube'
_diffrn_radiation_type MoK\a
_diffrn_radiation_wavelength 0.71073
_diffrn_reflns_av_R_equivalents 0.0342
_diffrn_reflns_av_sigmaI/netI 0.0457
_diffrn_reflns_limit_h_max 11
_diffrn_reflns_limit_h_min -10
_diffrn_reflns_limit_k_max 19
_diffrn_reflns_limit_k_min -14
_diffrn_reflns_limit_l_max 11
_diffrn_reflns_limit_l_min -14
_diffrn_reflns_number 8922
_diffrn_reflns_theta_max 25.57
_diffrn_reflns_theta_min 2.08
_exptl_absorpt_coefficient_mu 19.889
_exptl_absorpt_correction_type multi-scan
_exptl_absorpt_process_details 'Blessing, Acta Cryst. (1995) A51 33-38'
_exptl_crystal_colour orange
_exptl_crystal_density_diffrn 3.302
_exptl_crystal_description block
_exptl_crystal_F_000 1740
_exptl_crystal_size_max 0.07
_exptl_crystal_size_mid 0.07
_exptl_crystal_size_min 0.06
_refine_diff_density_max 1.212
_refine_diff_density_min -0.976
_refine_diff_density_rms 0.215
_refine_ls_extinction_coef 0.00012(2)
_refine_ls_extinction_expression Fc^*^=kFc[1+0.001xFc^2^\l^3^/sin(2\q)]^-1/4^
_refine_ls_extinction_method SHELXL
_refine_ls_goodness_of_fit_all 0.993
_refine_ls_goodness_of_fit_obs 1.062
_refine_ls_matrix_type full
_refine_ls_number_parameters 198
_refine_ls_number_reflns 3338
_refine_ls_number_restraints 12
_refine_ls_restrained_S_all 1.178
_refine_ls_restrained_S_obs 1.280
_refine_ls_R_factor_all 0.0433
_refine_ls_R_factor_obs 0.0267
_refine_ls_shift/esd_max 0.000
_refine_ls_shift/esd_mean 0.000
_refine_ls_structure_factor_coef Fsqd
_refine_ls_weighting_details 'w=1/[\s^2^(Fo^2^)+(0.0221P)^2^+0.0000P] where P=(Fo^2^+2Fc^2^)/3'
_refine_ls_weighting_scheme calc
_refine_ls_wR_factor_all 0.0544
_refine_ls_wR_factor_obs 0.0514
_reflns_number_observed 2654
_reflns_number_total 3338
_reflns_observed_criterion >2sigma(I)
_cod_data_source_file ja994186h_1.cif
_cod_data_source_block compound1
_cod_depositor_comments
;
The following automatic conversions were performed:

'_refine_ls_weighting_scheme' value 'calc
w=1/[\s^2^(Fo^2^)+(0.0221P)^2^+0.0000P] where P=(Fo^2^+2Fc^2^)/3' was
changed to 'calc'. New tag '_refine_ls_weighting_details' was
created. The value of the new tag was set to
'w=1/[\s^2^(Fo^2^)+(0.0221P)^2^+0.0000P] where P=(Fo^2^+2Fc^2^)/3'.

Automatic conversion script
Id: cif_fix_values 3143 2015-03-26 13:38:13Z robertas 
;
_cod_database_code 4115959

loop_
_symmetry_equiv_pos_as_xyz
'x, y, z'
'-x+1/2, y+1/2, -z+1/2'
'-x, -y, -z'
'x-1/2, -y-1/2, z-1/2'

loop_
_atom_site_aniso_label
_atom_site_aniso_U_11
_atom_site_aniso_U_22
_atom_site_aniso_U_33
_atom_site_aniso_U_23
_atom_site_aniso_U_13
_atom_site_aniso_U_12
Re1 0.0153(2) 0.0152(2) 0.0158(2) -0.0001(2) 0.0049(2) 0.0002(2)
Re2 0.0147(2) 0.0154(2) 0.0156(2) -0.0001(2) 0.0021(2) -0.0002(2)
Re3 0.0163(2) 0.0128(2) 0.0170(2) 0.0004(2) 0.0039(2) 0.0002(2)
S2 0.0178(14) 0.0188(14) 0.0218(14) 0.0009(12) 0.0047(11) 0.0025(11)
S3 0.0155(14) 0.0175(14) 0.0246(14) 0.0010(12) 0.0050(11) -0.0017(10)
S4 0.0196(14) 0.0212(15) 0.0176(13) 0.0020(11) 0.0031(11) 0.0009(11)
S1 0.0227(14) 0.0191(15) 0.0194(14) -0.0023(11) 0.0036(11) -0.0017(11)
C1 0.020(6) 0.014(6) 0.023(6) 0.001(5) 0.001(5) 0.000(4)
C2 0.016(6) 0.019(6) 0.015(5) 0.000(5) 0.000(5) 0.000(4)
N2 0.023(5) 0.017(5) 0.026(5) 0.002(4) 0.009(4) 0.007(4)
C3 0.012(5) 0.019(6) 0.015(5) 0.005(5) 0.006(4) 0.002(4)
Co 0.0156(8) 0.0141(7) 0.0164(7) -0.0011(6) 0.0046(6) -0.0003(6)
O1 0.018(4) 0.011(4) 0.023(4) 0.002(3) 0.007(3) 0.003(3)
O2 0.021(4) 0.031(4) 0.024(4) -0.002(3) -0.002(3) -0.004(3)
O3 0.074(7) 0.042(6) 0.037(5) -0.013(4) -0.007(5) 0.015(5)
O4 0.094(8) 0.047(6) 0.037(5) 0.011(5) -0.011(5) 0.000(6)
O5 0.043(6) 0.051(6) 0.079(7) -0.015(5) 0.008(5) -0.012(5)
O6 0.064(7) 0.058(7) 0.073(7) -0.003(5) 0.036(5) 0.012(5)
N1 0.021(5) 0.031(6) 0.024(5) 0.002(4) 0.005(4) -0.002(4)
N3 0.024(5) 0.019(5) 0.020(5) -0.002(4) 0.008(4) 0.001(4)

loop_
_atom_site_label
_atom_site_type_symbol
_atom_site_fract_x
_atom_site_fract_y
_atom_site_fract_z
_atom_site_U_iso_or_equiv
_atom_site_thermal_displace_type
_atom_site_occupancy
_atom_site_calc_flag
_atom_site_refinement_flags
Re1 Re 0.38120(4) 0.02127(2) 0.10162(3) 0.01519(12) Uani 1 d D
Re2 Re 0.64825(4) 0.01099(2) 0.10701(3) 0.01518(12) Uani 1 d .
Re3 Re 0.50870(4) 0.11041(2) -0.03022(3) 0.01521(12) Uani 1 d D
S2 S 0.2598(3) 0.1117(2) -0.0330(2) 0.0193(6) Uani 1 d D
S3 S 0.2438(3) -0.0918(2) 0.0231(2) 0.0190(6) Uani 1 d D
S4 S 0.5189(3) -0.0721(2) 0.2209(2) 0.0194(6) Uani 1 d D
S1 S 0.5339(3) 0.1316(2) 0.1646(2) 0.0203(6) Uani 1 d D
C1 C 0.2552(11) 0.0461(6) 0.2244(8) 0.019(2) Uani 1 d D
C2 C 0.8128(10) 0.0296(6) 0.2317(8) 0.017(2) Uani 1 d D
N2 N 0.9002(9) 0.0442(5) 0.3018(7) 0.022(2) Uani 1 d D
C3 C 0.5254(10) 0.2360(6) -0.0625(7) 0.015(2) Uani 1 d D
Co Co 1.06688(13) 0.06867(8) 0.41847(10) 0.0151(3) Uani 1 d D
O1 O 0.9274(6) 0.0616(4) 0.5463(5) 0.017(2) Uani 1 d D
O2 O 1.2414(7) 0.0784(4) 0.5386(5) 0.026(2) Uani 1 d D
O3 O 0.0085(10) 0.1513(5) -0.2763(6) 0.052(3) Uani 1 d D
O4 O 0.0165(11) 0.2119(5) 0.1460(6) 0.061(3) Uani 1 d D
O5 O 0.4336(9) 0.1843(6) 0.4675(7) 0.058(3) Uani 1 d D
O6 O 0.2186(10) -0.2369(6) 0.2280(7) 0.063(3) Uani 1 d D
O7A O 0.6722(13) 0.0957(8) 0.4388(10) 0.049(3) Uiso 0.75 d PD
O7B O 0.7030(37) 0.1417(23) 0.4494(28) 0.046(10) Uiso 0.25 d PD
O8A O 0.7720(16) 0.2520(10) 0.2550(13) 0.072(5) Uiso 0.66 d PD
O8B O 0.7633(32) 0.2847(19) 0.1834(26) 0.073(9) Uiso 0.34 d PD
N1 N 0.1927(9) 0.0590(5) 0.2969(7) 0.025(2) Uani 1 d D
N3 N 0.5418(9) 0.3054(5) -0.0780(6) 0.020(2) Uani 1 d D

loop_
_atom_type_symbol
_atom_type_description
_atom_type_scat_dispersion_real
_atom_type_scat_dispersion_imag
_atom_type_scat_source
C C 0.0033 0.0016 'International Tables Vol C Tables 4.2.6.8 and 6.1.1.4'
H H 0.0000 0.0000 'International Tables Vol C Tables 4.2.6.8 and 6.1.1.4'
N N 0.0061 0.0033 'International Tables Vol C Tables 4.2.6.8 and 6.1.1.4'
O O 0.0106 0.0060 'International Tables Vol C Tables 4.2.6.8 and 6.1.1.4'
S S 0.1246 0.1234 'International Tables Vol C Tables 4.2.6.8 and 6.1.1.4'
Co Co 0.3494 0.9721 'International Tables Vol C Tables 4.2.6.8 and 6.1.1.4'
Re Re -1.0185 7.2310 'International Tables Vol C Tables 4.2.6.8 and 6.1.1.4'

loop_
_geom_angle_atom_site_label_1
_geom_angle_atom_site_label_2
_geom_angle_atom_site_label_3
_geom_angle
_geom_angle_site_symmetry_1
_geom_angle_site_symmetry_3
C1 Re1 S1 90.9(3) . .
C1 Re1 S4 90.7(3) . .
S1 Re1 S4 90.07(9) . .
C1 Re1 S3 95.3(3) . .
S1 Re1 S3 173.78(9) . .
S4 Re1 S3 90.01(9) . .
C1 Re1 S2 95.6(3) . .
S1 Re1 S2 89.69(9) . .
S4 Re1 S2 173.70(9) . .
S3 Re1 S2 89.55(9) . .
C1 Re1 Re2 131.7(3) . .
S1 Re1 Re2 57.49(6) . .
S4 Re1 Re2 57.55(6) . .
S3 Re1 Re2 117.68(6) . .
S2 Re1 Re2 117.38(6) . .
C1 Re1 Re3 134.8(3) . 3_655
S1 Re1 Re3 117.61(7) . 3_655
S4 Re1 Re3 57.48(6) . 3_655
S3 Re1 Re3 57.56(6) . 3_655
S2 Re1 Re3 117.33(6) . 3_655
Re2 Re1 Re3 60.16(2) . 3_655
C1 Re1 Re2 138.3(3) . 3_655
S1 Re1 Re2 117.28(6) . 3_655
S4 Re1 Re2 117.38(6) . 3_655
S3 Re1 Re2 57.41(6) . 3_655
S2 Re1 Re2 57.41(6) . 3_655
Re2 Re1 Re2 89.98(2) . 3_655
Re3 Re1 Re2 59.941(15) 3_655 3_655
C1 Re1 Re3 134.9(3) . .
S1 Re1 Re3 57.30(6) . .
S4 Re1 Re3 117.49(6) . .
S3 Re1 Re3 117.40(6) . .
S2 Re1 Re3 57.44(6) . .
Re2 Re1 Re3 59.973(15) . .
Re3 Re1 Re3 90.10(2) 3_655 .
Re2 Re1 Re3 60.013(15) 3_655 .
C2 Re2 S1 90.3(3) . .
C2 Re2 S3 93.0(3) . 3_655
S1 Re2 S3 90.26(9) . 3_655
C2 Re2 S4 93.5(3) . .
S1 Re2 S4 89.65(8) . .
S3 Re2 S4 173.52(8) 3_655 .
C2 Re2 S2 96.4(3) . 3_655
S1 Re2 S2 173.33(8) . 3_655
S3 Re2 S2 89.41(9) 3_655 3_655
S4 Re2 S2 89.93(9) . 3_655
C2 Re2 Re1 132.8(3) . .
S1 Re2 Re1 57.14(6) . .
S3 Re2 Re1 117.65(6) 3_655 .
S4 Re2 Re1 57.23(6) . .
S2 Re2 Re1 117.39(6) 3_655 .
C2 Re2 Re3 132.5(3) . .
S1 Re2 Re3 57.27(6) . .
S3 Re2 Re3 57.52(6) 3_655 .
S4 Re2 Re3 117.38(6) . .
S2 Re2 Re3 117.32(6) 3_655 .
Re1 Re2 Re3 60.178(15) . .
C2 Re2 Re1 137.0(3) . 3_655
S1 Re2 Re1 117.20(6) . 3_655
S3 Re2 Re1 57.23(6) 3_655 3_655
S4 Re2 Re1 117.31(6) . 3_655
S2 Re2 Re1 57.37(6) 3_655 3_655
Re1 Re2 Re1 90.02(2) . 3_655
Re3 Re2 Re1 59.974(15) . 3_655
C2 Re2 Re3 137.3(3) . 3_655
S1 Re2 Re3 117.10(6) . 3_655
S3 Re2 Re3 117.23(6) 3_655 3_655
S4 Re2 Re3 57.32(6) . 3_655
S2 Re2 Re3 57.43(6) 3_655 3_655
Re1 Re2 Re3 59.998(15) . 3_655
Re3 Re2 Re3 90.12(2) . 3_655
Re1 Re2 Re3 60.022(15) 3_655 3_655
C3 Re3 S1 92.8(3) . .
C3 Re3 S4 94.0(3) . 3_655
S1 Re3 S4 173.22(9) . 3_655
C3 Re3 S3 91.7(3) . 3_655
S1 Re3 S3 90.22(9) . 3_655
S4 Re3 S3 89.61(8) 3_655 3_655
C3 Re3 S2 95.1(3) . .
S1 Re3 S2 89.47(9) . .
S4 Re3 S2 89.90(9) 3_655 .
S3 Re3 S2 173.20(9) 3_655 .
C3 Re3 Re2 133.3(3) . .
S1 Re3 Re2 57.37(6) . .
S4 Re3 Re2 117.23(6) 3_655 .
S3 Re3 Re2 57.36(6) 3_655 .
S2 Re3 Re2 117.15(6) . .
C3 Re3 Re1 134.2(3) . 3_655
S1 Re3 Re1 117.41(6) . 3_655
S4 Re3 Re1 57.18(6) 3_655 3_655
S3 Re3 Re1 57.23(6) 3_655 3_655
S2 Re3 Re1 117.17(6) . 3_655
Re2 Re3 Re1 60.087(15) . 3_655
C3 Re3 Re2 136.8(3) . 3_655
S1 Re3 Re2 116.99(6) . 3_655
S4 Re3 Re2 57.35(6) 3_655 3_655
S3 Re3 Re2 117.03(6) 3_655 3_655
S2 Re3 Re2 57.36(6) . 3_655
Re2 Re3 Re2 89.88(2) . 3_655
Re1 Re3 Re2 59.84(2) 3_655 3_655
C3 Re3 Re1 135.8(3) . .
S1 Re3 Re1 57.05(6) . .
S4 Re3 Re1 117.27(6) 3_655 .
S3 Re3 Re1 117.16(6) 3_655 .
S2 Re3 Re1 57.33(6) . .
Re2 Re3 Re1 59.849(15) . .
Re1 Re3 Re1 89.90(2) 3_655 .
Re2 Re3 Re1 59.964(15) 3_655 .
Re1 S2 Re2 65.21(7) . 3_655
Re1 S2 Re3 65.23(6) . .
Re2 S2 Re3 65.21(7) 3_655 .
Re1 S3 Re2 65.36(6) . 3_655
Re1 S3 Re3 65.21(6) . 3_655
Re2 S3 Re3 65.12(6) 3_655 3_655
Re1 S4 Re3 65.34(6) . 3_655
Re1 S4 Re2 65.21(7) . .
Re3 S4 Re2 65.33(6) 3_655 .
Re1 S1 Re3 65.65(6) . .
Re1 S1 Re2 65.36(7) . .
Re3 S1 Re2 65.35(7) . .
N2 C2 Re2 176.0(9) . .
C2 N2 Co 175.6(8) . .
N2 Co O2 173.2(3) . .
N2 Co O1 87.0(3) . 3_756
O2 Co O1 86.3(3) . 3_756
N2 Co O1 89.2(3) . .
O2 Co O1 90.9(2) . .
O1 Co O1 79.0(2) 3_756 .
Co O1 Co 101.0(2) 3_756 .

loop_
_geom_bond_atom_site_label_1
_geom_bond_atom_site_label_2
_geom_bond_distance
_geom_bond_site_symmetry_2
Re1 C1 2.103(11) .
Re1 S1 2.403(3) .
Re1 S4 2.408(3) .
Re1 S3 2.412(3) .
Re1 S2 2.419(3) .
Re1 Re2 2.6002(6) .
Re1 Re3 2.6044(6) 3_655
Re1 Re2 2.6073(5) 3_655
Re1 Re3 2.6088(5) .
Re2 C2 2.102(10) .
Re2 S1 2.412(3) .
Re2 S3 2.417(3) 3_655
Re2 S4 2.417(3) .
Re2 S2 2.420(3) 3_655
Re2 Re3 2.6034(5) .
Re2 Re1 2.6073(5) 3_655
Re2 Re3 2.6086(6) 3_655
Re3 C3 2.099(10) .
Re3 S1 2.410(2) .
Re3 S4 2.416(2) 3_655
Re3 S3 2.421(3) 3_655
Re3 S2 2.422(3) .
Re3 Re1 2.6043(6) 3_655
Re3 Re2 2.6086(6) 3_655
S2 Re2 2.420(3) 3_655
S3 Re2 2.417(3) 3_655
S3 Re3 2.421(3) 3_655
S4 Re3 2.416(2) 3_655
C2 N2 1.160(12) .
N2 Co 2.071(9) .
Co O2 2.118(6) .
Co O1 2.170(6) 3_756
Co O1 2.209(6) .
O1 Co 2.170(6) 3_756
